data_7008967
loop_
_publ_author_name
'Priimov, Gleb U.'
'Moore, Peter'
'Maritim, Philip K.'
'Butalanyi, Pamela K.'
'Alcock, Nathaniel W.'

_publ_section_title
;
 Synthesis of two covalently linked bis(2,2':6',2&#x2033;-terpyridine)
 (terpy) chelating ligands with different length spacers, comparison of
 the crystal structures of their mononuclear nickel(II) complexes, and
 kinetic and mechanistic studies of the reaction of one ligand with
 [Fe(terpy)2]2+
;
_journal_issue 4
_journal_name_full 'Journal of the Chemical Society, Dalton Transactions'
_journal_page_first 445
_journal_paper_doi 10.1039/a907543g
_journal_year 2000
_chemical_formula_sum 'C38.5 H35 F12 N7 Ni O0.25 P2 S2'
_chemical_formula_weight 1012.51
_chemical_name_systematic
; 
 ? 
;
_space_group_IT_number 33
_symmetry_cell_setting orthorhombic
_symmetry_space_group_name_Hall 'P 2c -2n'
_symmetry_space_group_name_H-M 'P n a 21'
_atom_sites_solution_hydrogens geom
_atom_sites_solution_primary direct
_atom_sites_solution_secondary difmap
_audit_creation_method SHELXL-97
_cell_angle_alpha 90.00
_cell_angle_beta 90.00
_cell_angle_gamma 90.00
_cell_formula_units_Z 4
_cell_length_a 26.8148(3)
_cell_length_b 11.2892(2)
_cell_length_c 14.9759(2)
_cell_measurement_reflns_used 6422
_cell_measurement_temperature 200(2)
_cell_measurement_theta_max 15
_cell_measurement_theta_min 3
_cell_volume 4533.47(11)
_computing_structure_refinement 'SHELXL-97 (Sheldrick, 1997)'
_computing_structure_solution 'SHELXS-97 (Sheldrick, 1990)'
_diffrn_ambient_temperature 200(2)
_diffrn_measured_fraction_theta_full 0.998
_diffrn_measured_fraction_theta_max 0.998
_diffrn_radiation_monochromator graphite
_diffrn_radiation_source 'fine-focus sealed tube'
_diffrn_radiation_type MoK\a
_diffrn_radiation_wavelength 0.71073
_diffrn_reflns_av_R_equivalents 0.0541
_diffrn_reflns_av_sigmaI/netI 0.0658
_diffrn_reflns_limit_h_max 30
_diffrn_reflns_limit_h_min -23
_diffrn_reflns_limit_k_max 12
_diffrn_reflns_limit_k_min -12
_diffrn_reflns_limit_l_max 17
_diffrn_reflns_limit_l_min -17
_diffrn_reflns_number 19958
_diffrn_reflns_theta_full 24.00
_diffrn_reflns_theta_max 24.00
_diffrn_reflns_theta_min 2.04
_exptl_absorpt_coefficient_mu 0.678
_exptl_absorpt_correction_T_max 0.93
_exptl_absorpt_correction_T_min 0.67
_exptl_absorpt_correction_type psi-scan
_exptl_crystal_colour golden-yellow
_exptl_crystal_density_diffrn 1.483
_exptl_crystal_density_method 'not measured'
_exptl_crystal_description plates
_exptl_crystal_F_000 2060
_exptl_crystal_size_max 0.36
_exptl_crystal_size_mid 0.36
_exptl_crystal_size_min 0.12
_refine_diff_density_max 0.672
_refine_diff_density_min -0.312
_refine_diff_density_rms 0.069
_refine_ls_abs_structure_details 'Flack H D (1983), Acta Cryst. A39, 876-881'
_refine_ls_abs_structure_Flack 0.49(4)
_refine_ls_extinction_method none
_refine_ls_goodness_of_fit_ref 1.057
_refine_ls_hydrogen_treatment mixed
_refine_ls_matrix_type full
_refine_ls_number_parameters 607
_refine_ls_number_reflns 7019
_refine_ls_number_restraints 3
_refine_ls_restrained_S_all 1.058
_refine_ls_R_factor_all 0.1267
_refine_ls_R_factor_gt 0.0606
_refine_ls_shift/su_max 0.741
_refine_ls_shift/su_mean 0.139
_refine_ls_structure_factor_coef Fsqd
_refine_ls_weighting_details 'calc w=1/[\s^2^(Fo^2^)+(0.0859P)^2^+1.9161P] where P=(Fo^2^+2Fc^2^)/3'
_refine_ls_weighting_scheme calc
_refine_ls_wR_factor_gt 0.1407
_refine_ls_wR_factor_ref 0.1826
_reflns_number_gt 3998
_reflns_number_total 7019
_reflns_threshold_expression >2sigma(I)
_cod_data_source_file a907543g.txt
_cod_data_source_block pkb21
_cod_depositor_comments
;
The following automatic conversions were performed:
'_symmetry_cell_setting' value 'Orthorhombic' changed to 'orthorhombic'
according to '/home/saulius/struct/CIF-dictionaries/cif_core.dic'
dictionary named 'cif_core.dic' version 2.4.1 from
2010-06-29.

'_geom_angle_publ_flag' value 'Y' changed to 'y' according to
'/home/saulius/struct/CIF-dictionaries/cif_core.dic' dictionary named
'cif_core.dic' version 2.4.1 from 2010-06-29 (17
times).

'_geom_bond_publ_flag' value 'Y' changed to 'y' according to
'/home/saulius/struct/CIF-dictionaries/cif_core.dic' dictionary named
'cif_core.dic' version 2.4.1 from 2010-06-29 (10 times).

Automatic conversion script
Id: cif_fix_enum 1527 2010-12-29 10:47:43Z saulius 
;
_cod_original_sg_symbol_H-M Pna2(1)
_cod_original_formula_sum 'C38.50 H35 F12 N7 Ni O0.25 P2 S2'
_cod_database_code 7008967

loop_
_symmetry_equiv_pos_as_xyz
'x, y, z'
'-x, -y, z+1/2'
'x+1/2, -y+1/2, z'
'-x+1/2, y+1/2, z+1/2'

loop_
_atom_site_label
_atom_site_type_symbol
_atom_site_fract_x
_atom_site_fract_y
_atom_site_fract_z
_atom_site_U_iso_or_equiv
_atom_site_adp_type
_atom_site_occupancy
_atom_site_symmetry_multiplicity
_atom_site_calc_flag
_atom_site_refinement_flags
_atom_site_disorder_assembly
_atom_site_disorder_group
Ni1 Ni 0.18295(2) -0.00051(17) 0.4857(2) 0.0418(2) Uani 1 1 d . . .
S1 S 0.37441(19) -0.2727(5) 0.4845(4) 0.1085(19) Uani 1 1 d . . .
S2 S 0.37457(19) 0.2730(5) 0.4903(4) 0.1048(18) Uani 1 1 d . . .
N1 N 0.1286(3) 0.1239(8) 0.5263(8) 0.053(3) Uani 1 1 d . . .
C2 C 0.1074(5) 0.1272(12) 0.6084(10) 0.069(4) Uani 1 1 d . . .
H2A H 0.1165 0.0720 0.6534 0.083 Uiso 1 1 calc R . .
C3 C 0.0698(5) 0.2193(14) 0.6256(13) 0.096(7) Uani 1 1 d . . .
H3A H 0.0520 0.2190 0.6805 0.115 Uiso 1 1 calc R . .
C4 C 0.0603(6) 0.3015(16) 0.5664(16) 0.101(7) Uani 1 1 d . . .
H4A H 0.0395 0.3666 0.5816 0.121 Uiso 1 1 calc R . .
C5 C 0.0812(5) 0.2934(12) 0.4797(12) 0.073(4) Uani 1 1 d . . .
H5A H 0.0724 0.3485 0.4344 0.088 Uiso 1 1 calc R . .
C6 C 0.1135(5) 0.2065(12) 0.4633(10) 0.060(4) Uani 1 1 d . . .
C7 C 0.1413(5) 0.1937(12) 0.3803(10) 0.058(4) Uani 1 1 d . . .
N8 N 0.1781(4) 0.1067(10) 0.3793(8) 0.054(3) Uani 1 1 d . . .
C9 C 0.2036(4) 0.0856(11) 0.3105(9) 0.049(4) Uani 1 1 d . . .
C10 C 0.1983(6) 0.1456(13) 0.2305(8) 0.069(5) Uani 1 1 d . . .
H10A H 0.2179 0.1291 0.1792 0.083 Uiso 1 1 calc R . .
C11 C 0.1625(7) 0.2299(16) 0.2322(12) 0.090(6) Uani 1 1 d . . .
H11A H 0.1574 0.2734 0.1787 0.108 Uiso 1 1 calc R . .
C12 C 0.1330(7) 0.2586(13) 0.3032(11) 0.080(5) Uani 1 1 d . . .
H12A H 0.1083 0.3189 0.3000 0.096 Uiso 1 1 calc R . .
C13 C 0.2417(5) -0.0129(10) 0.3235(9) 0.043(3) Uani 1 1 d . . .
N14 N 0.2365(4) -0.0714(9) 0.3997(6) 0.048(3) Uani 1 1 d . . .
C15 C 0.2671(5) -0.1672(12) 0.4167(10) 0.070(4) Uani 1 1 d . . .
H15A H 0.2613 -0.2135 0.4686 0.084 Uiso 1 1 calc R . .
C16 C 0.3060(6) -0.1979(16) 0.3605(12) 0.084(5) Uani 1 1 d . . .
C17 C 0.3076(5) -0.1451(15) 0.2788(11) 0.083(5) Uani 1 1 d . . .
H17A H 0.3295 -0.1774 0.2352 0.100 Uiso 1 1 calc R . .
C18 C 0.2794(6) -0.0471(17) 0.2554(10) 0.085(5) Uani 1 1 d . . .
H18A H 0.2837 -0.0056 0.2008 0.103 Uiso 1 1 calc R . .
C19 C 0.3395(7) -0.2948(18) 0.3866(13) 0.121(7) Uani 1 1 d . . .
H19A H 0.3630 -0.3096 0.3369 0.145 Uiso 1 1 calc R . .
H19B H 0.3192 -0.3674 0.3944 0.145 Uiso 1 1 calc R . .
C20 C 0.4192(6) -0.132(2) 0.4678(18) 0.218(15) Uani 1 1 d . . .
H20A H 0.4478 -0.1400 0.5090 0.262 Uiso 1 1 calc R . .
H20B H 0.4325 -0.1340 0.4061 0.262 Uiso 1 1 calc R . .
C21 C 0.3937(4) -0.0065(17) 0.484(2) 0.124(4) Uani 1 1 d . . .
H21A H 0.3726 0.0104 0.4313 0.149 Uiso 1 1 calc R . .
H21B H 0.3708 -0.0155 0.5356 0.149 Uiso 1 1 calc R . .
C22 C 0.4242(7) 0.1002(16) 0.5008(12) 0.139(7) Uani 1 1 d . . .
H22A H 0.4572 0.0688 0.5186 0.167 Uiso 1 1 calc R . .
H22B H 0.4291 0.1355 0.4409 0.167 Uiso 1 1 calc R . .
C24 C 0.3365(7) 0.3070(15) 0.5894(13) 0.102(6) Uani 1 1 d . . .
H24A H 0.3586 0.3277 0.6399 0.123 Uiso 1 1 calc R . .
H24B H 0.3150 0.3763 0.5767 0.123 Uiso 1 1 calc R . .
C23 C 0.4168(6) 0.1945(19) 0.5554(12) 0.156(8) Uani 1 1 d . . .
H23A H 0.4479 0.2396 0.5656 0.187 Uiso 1 1 calc R . .
H23B H 0.4022 0.1707 0.6134 0.187 Uiso 1 1 calc R . .
C25 C 0.3038(6) 0.2016(16) 0.6157(10) 0.077(5) Uani 1 1 d . . .
C26 C 0.2689(4) 0.1584(10) 0.5539(7) 0.043(3) Uani 1 1 d . . .
H26A H 0.2676 0.1943 0.4966 0.051 Uiso 1 1 calc R . .
N27 N 0.2389(3) 0.0736(9) 0.5705(7) 0.042(2) Uani 1 1 d . . .
C28 C 0.2425(6) 0.0177(13) 0.6552(11) 0.064(4) Uani 1 1 d . . .
C29 C 0.2765(5) 0.0464(15) 0.7100(10) 0.071(4) Uani 1 1 d . . .
H29A H 0.2787 0.0058 0.7654 0.085 Uiso 1 1 calc R . .
C30 C 0.3094(6) 0.1323(18) 0.6920(12) 0.108(6) Uani 1 1 d . . .
H30A H 0.3366 0.1460 0.7313 0.129 Uiso 1 1 calc R . .
C31 C 0.2093(4) -0.0809(13) 0.6642(8) 0.053(4) Uani 1 1 d . . .
N32 N 0.1801(3) -0.1076(8) 0.5894(7) 0.038(2) Uani 1 1 d . . .
C33 C 0.1470(5) -0.1902(13) 0.5932(9) 0.056(4) Uani 1 1 d . . .
C34 C 0.1373(6) -0.2564(13) 0.6687(11) 0.082(5) Uani 1 1 d . . .
H34A H 0.1125 -0.3165 0.6668 0.098 Uiso 1 1 calc R . .
C35 C 0.1628(7) -0.2363(14) 0.7460(12) 0.085(5) Uani 1 1 d . . .
H35A H 0.1561 -0.2804 0.7987 0.102 Uiso 1 1 calc R . .
C36 C 0.1998(5) -0.1468(14) 0.7442(11) 0.076(5) Uani 1 1 d . . .
H36A H 0.2185 -0.1303 0.7966 0.091 Uiso 1 1 calc R . .
C37 C 0.1202(4) -0.2013(12) 0.5051(12) 0.062(4) Uani 1 1 d . . .
N38 N 0.1284(4) -0.1219(9) 0.4441(8) 0.055(3) Uani 1 1 d . . .
C39 C 0.1053(4) -0.1304(12) 0.3665(10) 0.067(4) Uani 1 1 d . . .
H39A H 0.1125 -0.0715 0.3231 0.081 Uiso 1 1 calc R . .
C40 C 0.0733(5) -0.2126(14) 0.3442(11) 0.083(5) Uani 1 1 d . . .
H40A H 0.0598 -0.2150 0.2856 0.100 Uiso 1 1 calc R . .
C41 C 0.0598(6) -0.2944(18) 0.4058(13) 0.102(6) Uani 1 1 d . . .
H41A H 0.0339 -0.3496 0.3936 0.122 Uiso 1 1 calc R . .
C42 C 0.0836(6) -0.2958(16) 0.4846(17) 0.104(7) Uani 1 1 d . . .
H42A H 0.0772 -0.3567 0.5267 0.125 Uiso 1 1 calc R . .
P1 P 0.21018(11) -0.5007(5) 0.4850(5) 0.0905(8) Uani 1 1 d . . .
F11 F 0.2112(6) -0.6061(8) 0.5538(6) 0.169(5) Uani 1 1 d . A .
F12 F 0.1971(4) -0.3942(11) 0.4256(7) 0.153(5) Uani 1 1 d . A .
F13A F 0.2364(7) -0.5883(16) 0.4245(9) 0.155(8) Uani 0.709(10) 1 d P A 1
F14A F 0.2210(6) -0.3930(11) 0.5519(9) 0.121(6) Uani 0.709(10) 1 d P A 1
F15A F 0.2602(7) -0.4944(15) 0.5313(11) 0.175(8) Uani 0.709(10) 1 d P A 1
F16A F 0.1565(7) -0.5227(13) 0.4401(12) 0.156(7) Uani 0.709(10) 1 d P A 1
F13B F 0.1890(9) -0.5804(18) 0.4117(13) 0.055(6) Uiso 0.291(10) 1 d P A 2
F14B F 0.1611(8) -0.442(2) 0.5515(15) 0.062(7) Uiso 0.291(10) 1 d P A 2
F15B F 0.2632(8) -0.455(2) 0.4243(15) 0.071(6) Uiso 0.291(10) 1 d P A 2
F16B F 0.1699(14) -0.506(3) 0.555(3) 0.109(13) Uiso 0.291(10) 1 d P A 2
P2 P 0.4997(3) 0.0529(2) 0.2373(5) 0.0844(7) Uani 1 1 d . . .
F21 F 0.4835(4) 0.0521(11) 0.1360(7) 0.127(4) Uani 1 1 d . B .
F22 F 0.5195(4) 0.0580(10) 0.3373(7) 0.114(3) Uani 1 1 d . B .
F23A F 0.5332(11) 0.1676(18) 0.2136(17) 0.208(14) Uani 0.70(3) 1 d P B 1
F24A F 0.4761(12) -0.0709(19) 0.2628(12) 0.181(12) Uani 0.70(3) 1 d P B 1
F25A F 0.4546(7) 0.123(2) 0.2643(12) 0.190(15) Uani 0.70(3) 1 d P B 1
F26A F 0.5425(10) -0.030(3) 0.2102(15) 0.246(18) Uani 0.70(3) 1 d P B 1
F23B F 0.4924(16) 0.188(4) 0.251(2) 0.110(13) Uiso 0.30(3) 1 d P B 2
F24B F 0.5086(7) -0.0741(16) 0.2277(15) 0.038(7) Uiso 0.30(3) 1 d P B 2
F25B F 0.4419(11) 0.008(3) 0.251(2) 0.085(10) Uiso 0.30(3) 1 d P B 2
F26B F 0.5547(12) 0.073(3) 0.204(2) 0.081(10) Uiso 0.30(3) 1 d P B 2
N011 N 0.4383(6) 0.5118(13) 0.2977(12) 0.133(6) Uani 1 1 d . . .
C011 C 0.4607(7) 0.4541(16) 0.3289(13) 0.101(6) Uani 1 1 d . . .
C012 C 0.4947(5) 0.4021(14) 0.3760(11) 0.110(5) Uani 1 1 d . . .
H02A H 0.4862 0.3183 0.3832 0.165 Uiso 1 1 calc R . .
H02B H 0.4968 0.4398 0.4348 0.165 Uiso 1 1 calc R . .
H02C H 0.5270 0.4089 0.3457 0.165 Uiso 1 1 calc R . .
C021 C 0.4624(10) 0.532(3) 0.6339(19) 0.016(7) Uiso 0.25 1 d PD . .
O021 O 0.4190(9) 0.505(2) 0.677(2) 0.063(8) Uiso 0.25 1 d PD . .
C022 C 0.4958(11) 0.613(3) 0.578(2) 0.036(8) Uiso 0.25 1 d PD . .

loop_
_atom_site_aniso_label
_atom_site_aniso_U_11
_atom_site_aniso_U_22
_atom_site_aniso_U_33
_atom_site_aniso_U_23
_atom_site_aniso_U_13
_atom_site_aniso_U_12
Ni1 0.0381(4) 0.0454(4) 0.0419(4) -0.0030(4) 0.0005(11) 0.0022(9)
S1 0.095(3) 0.133(5) 0.098(4) 0.035(4) 0.011(3) 0.058(3)
S2 0.086(3) 0.142(5) 0.085(4) 0.037(4) -0.013(3) -0.040(3)
N1 0.041(6) 0.048(7) 0.071(9) -0.013(6) 0.001(6) -0.005(5)
C2 0.074(10) 0.075(11) 0.058(10) -0.005(8) -0.002(8) -0.002(8)
C3 0.057(10) 0.102(14) 0.127(16) -0.072(12) 0.011(10) 0.037(9)
C4 0.071(12) 0.085(13) 0.147(18) -0.039(14) -0.022(12) 0.041(9)
C5 0.068(9) 0.071(9) 0.080(11) -0.012(9) -0.012(8) 0.042(7)
C6 0.055(8) 0.060(8) 0.065(10) -0.017(7) -0.021(7) 0.023(7)
C7 0.058(8) 0.044(8) 0.071(11) -0.009(8) -0.018(7) 0.013(6)
N8 0.050(7) 0.064(8) 0.049(8) -0.005(6) -0.016(6) 0.003(6)
C9 0.036(7) 0.043(8) 0.069(10) 0.002(7) -0.013(6) 0.001(5)
C10 0.107(12) 0.073(11) 0.028(7) 0.025(7) -0.023(7) 0.000(9)
C11 0.104(14) 0.096(14) 0.070(13) 0.030(10) -0.049(11) 0.004(11)
C12 0.098(13) 0.066(10) 0.075(13) 0.018(9) -0.013(10) 0.018(9)
C13 0.048(8) 0.060(9) 0.021(6) -0.009(6) 0.006(5) -0.007(6)
N14 0.048(6) 0.058(7) 0.038(6) 0.010(6) 0.006(5) -0.010(5)
C15 0.084(11) 0.049(8) 0.077(11) 0.004(7) -0.020(9) 0.019(7)
C16 0.084(11) 0.103(14) 0.065(11) 0.003(10) 0.034(9) 0.021(9)
C17 0.070(10) 0.130(13) 0.050(9) -0.005(9) -0.002(8) 0.050(9)
C18 0.090(11) 0.132(14) 0.035(9) 0.012(9) 0.014(8) 0.001(11)
C19 0.106(14) 0.177(18) 0.079(12) -0.007(14) 0.019(11) 0.083(14)
C20 0.063(10) 0.37(4) 0.22(2) 0.16(3) 0.048(13) 0.110(17)
C21 0.068(6) 0.137(9) 0.167(11) -0.047(8) -0.019(17) -0.040(12)
C22 0.199(18) 0.133(13) 0.086(11) -0.018(10) -0.034(11) -0.073(12)
C24 0.116(14) 0.100(12) 0.091(13) 0.008(11) -0.027(11) -0.061(11)
C23 0.072(9) 0.27(2) 0.127(13) -0.018(15) -0.041(9) -0.018(11)
C25 0.075(10) 0.105(13) 0.052(9) -0.015(9) 0.007(8) -0.055(9)
C26 0.037(6) 0.061(8) 0.030(6) 0.002(6) -0.019(5) -0.003(6)
N27 0.037(5) 0.044(6) 0.044(7) -0.015(5) 0.001(5) -0.005(5)
C28 0.062(10) 0.078(11) 0.052(10) 0.011(8) 0.003(8) -0.003(8)
C29 0.048(8) 0.116(12) 0.048(9) 0.015(8) -0.014(7) -0.032(9)
C30 0.106(14) 0.155(17) 0.062(11) 0.009(12) -0.051(10) -0.014(12)
C31 0.056(8) 0.069(10) 0.033(7) 0.002(7) 0.004(6) 0.012(7)
N32 0.037(6) 0.032(6) 0.047(7) -0.002(5) 0.008(5) -0.005(4)
C33 0.048(8) 0.071(9) 0.049(9) 0.005(7) 0.026(6) 0.004(7)
C34 0.100(12) 0.074(11) 0.071(13) -0.018(9) 0.043(10) -0.033(9)
C35 0.119(15) 0.064(11) 0.071(12) 0.017(9) 0.022(11) -0.008(10)
C36 0.065(10) 0.085(12) 0.078(12) -0.008(10) 0.000(8) 0.010(8)
C37 0.030(6) 0.053(8) 0.102(13) -0.018(8) 0.031(7) -0.009(5)
N38 0.046(7) 0.065(8) 0.054(8) -0.014(7) 0.016(6) -0.014(6)
C39 0.036(8) 0.082(11) 0.084(12) -0.041(9) -0.003(8) -0.021(7)
C40 0.071(10) 0.110(13) 0.069(10) -0.001(10) 0.008(8) 0.003(9)
C41 0.094(14) 0.130(16) 0.082(13) -0.049(13) 0.000(11) -0.046(12)
C42 0.086(12) 0.085(12) 0.141(18) -0.023(13) 0.066(12) -0.011(9)
P1 0.155(2) 0.0695(13) 0.0469(11) -0.0032(12) -0.017(4) 0.005(4)
F11 0.338(15) 0.102(7) 0.067(5) 0.026(5) 0.063(7) 0.103(8)
F12 0.155(8) 0.178(11) 0.128(8) 0.053(7) 0.034(6) 0.054(8)
F13A 0.187(16) 0.216(19) 0.063(8) -0.013(10) 0.037(8) 0.114(14)
F14A 0.202(16) 0.075(7) 0.086(9) -0.036(6) 0.033(9) 0.031(9)
F15A 0.200(14) 0.160(15) 0.165(15) 0.035(14) -0.103(11) -0.083(12)
F16A 0.178(15) 0.114(11) 0.175(16) 0.025(12) -0.103(12) 0.015(10)
P2 0.0923(18) 0.0865(16) 0.0743(14) -0.006(4) -0.0330(12) 0.008(4)
F21 0.140(9) 0.160(9) 0.082(7) 0.021(7) -0.066(6) -0.035(7)
F22 0.141(9) 0.102(7) 0.099(8) -0.015(6) -0.036(7) -0.013(6)
F23A 0.27(3) 0.121(17) 0.24(2) 0.108(14) -0.10(2) -0.09(2)
F24A 0.29(3) 0.170(13) 0.084(11) 0.035(10) -0.027(15) -0.128(18)
F25A 0.129(15) 0.30(3) 0.141(13) -0.038(16) -0.071(11) 0.17(2)
F26A 0.19(3) 0.41(4) 0.141(17) 0.09(2) 0.043(16) 0.18(3)
N011 0.096(11) 0.162(14) 0.141(13) -0.008(9) 0.034(10) 0.042(9)
C011 0.104(12) 0.087(11) 0.112(12) 0.009(9) -0.026(9) -0.009(8)
C012 0.089(9) 0.120(11) 0.121(12) 0.030(9) -0.032(8) -0.027(7)

loop_
_atom_type_symbol
_atom_type_description
_atom_type_scat_dispersion_real
_atom_type_scat_dispersion_imag
_atom_type_scat_source
C C 0.0033 0.0016 'International Tables Vol C Tables 4.2.6.8 and 6.1.1.4'
H H 0.0000 0.0000 'International Tables Vol C Tables 4.2.6.8 and 6.1.1.4'
N N 0.0061 0.0033 'International Tables Vol C Tables 4.2.6.8 and 6.1.1.4'
F F 0.0171 0.0103 'International Tables Vol C Tables 4.2.6.8 and 6.1.1.4'
P P 0.1023 0.0942 'International Tables Vol C Tables 4.2.6.8 and 6.1.1.4'
S S 0.1246 0.1234 'International Tables Vol C Tables 4.2.6.8 and 6.1.1.4'
Ni Ni 0.3393 1.1124 'International Tables Vol C Tables 4.2.6.8 and 6.1.1.4'
O O 0.0106 0.0060 'International Tables Vol C Tables 4.2.6.8 and 6.1.1.4'

loop_
_geom_angle_atom_site_label_1
_geom_angle_atom_site_label_2
_geom_angle_atom_site_label_3
_geom_angle
_geom_angle_site_symmetry_1
_geom_angle_site_symmetry_3
_geom_angle_publ_flag
N32 Ni1 N8 174.0(2) . . y
N32 Ni1 N14 106.1(4) . . y
N8 Ni1 N14 77.7(4) . . y
N32 Ni1 N38 78.9(4) . . y
N8 Ni1 N38 96.5(5) . . y
N14 Ni1 N38 92.6(4) . . y
N32 Ni1 N1 98.9(4) . . y
N8 Ni1 N1 77.4(4) . . y
N14 Ni1 N1 155.0(5) . . y
N38 Ni1 N1 92.22(18) . . y
N32 Ni1 N27 78.4(4) . . y
N8 Ni1 N27 106.4(4) . . y
N14 Ni1 N27 91.91(17) . . y
N38 Ni1 N27 157.2(5) . . y
N1 Ni1 N27 93.1(4) . . y
C19 S1 C20 109.1(10) . . y
C23 S2 C24 90.9(9) . . y
C2 N1 C6 118.5(12) . . ?
C2 N1 Ni1 124.6(10) . . ?
C6 N1 Ni1 116.9(9) . . ?
N1 C2 C3 117.7(14) . . ?
C4 C3 C2 121.1(16) . . ?
C3 C4 C5 119.8(14) . . ?
C6 C5 C4 118.3(15) . . ?
C5 C6 N1 124.0(15) . . ?
C5 C6 C7 124.3(15) . . ?
N1 C6 C7 111.4(11) . . ?
C12 C7 N8 118.7(14) . . ?
C12 C7 C6 125.1(13) . . ?
N8 C7 C6 116.2(13) . . ?
C9 N8 C7 121.8(12) . . ?
C9 N8 Ni1 120.0(9) . . ?
C7 N8 Ni1 117.6(10) . . ?
N8 C9 C10 124.1(13) . . ?
N8 C9 C13 113.4(12) . . ?
C10 C9 C13 122.5(13) . . ?
C11 C10 C9 113.7(15) . . ?
C12 C11 C10 126.4(16) . . ?
C11 C12 C7 115.4(15) . . ?
N14 C13 C18 122.1(12) . . ?
N14 C13 C9 113.8(11) . . ?
C18 C13 C9 123.9(12) . . ?
C13 N14 C15 119.1(12) . . ?
C13 N14 Ni1 114.3(8) . . ?
C15 N14 Ni1 126.5(9) . . ?
N14 C15 C16 122.1(14) . . ?
C17 C16 C15 117.4(15) . . ?
C17 C16 C19 123.2(15) . . ?
C15 C16 C19 119.0(15) . . ?
C16 C17 C18 124.0(15) . . ?
C17 C18 C13 113.9(14) . . ?
C16 C19 S1 116.2(14) . . ?
C21 C20 S1 115.3(10) . . ?
C22 C21 C20 120.9(13) . . ?
C23 C22 C21 131(2) . . ?
C25 C24 S2 111.3(12) . . ?
C22 C23 S2 99.1(13) . . ?
C26 C25 C30 114.7(13) . . ?
C26 C25 C24 118.9(14) . . ?
C30 C25 C24 125.9(15) . . ?
N27 C26 C25 123.6(12) . . ?
C26 N27 C28 117.8(11) . . ?
C26 N27 Ni1 128.4(9) . . ?
C28 N27 Ni1 113.8(8) . . ?
C29 C28 N27 120.8(14) . . ?
C29 C28 C31 125.8(15) . . ?
N27 C28 C31 112.8(13) . . ?
C28 C29 C30 122.0(15) . . ?
C29 C30 C25 120.0(14) . . ?
N32 C31 C36 117.3(12) . . ?
N32 C31 C28 116.1(12) . . ?
C36 C31 C28 126.3(13) . . ?
C33 N32 C31 120.3(11) . . ?
C33 N32 Ni1 120.4(9) . . ?
C31 N32 Ni1 118.6(8) . . ?
N32 C33 C34 124.0(14) . . ?
N32 C33 C37 110.4(11) . . ?
C34 C33 C37 125.6(14) . . ?
C33 C34 C35 120.7(15) . . ?
C34 C35 C36 117.0(16) . . ?
C35 C36 C31 120.7(15) . . ?
N38 C37 C42 117.5(17) . . ?
N38 C37 C33 118.6(11) . . ?
C42 C37 C33 123.8(17) . . ?
C37 N38 C39 119.4(12) . . ?
C37 N38 Ni1 111.0(9) . . ?
C39 N38 Ni1 129.5(10) . . ?
C40 C39 N38 125.8(15) . . ?
C39 C40 C41 119.0(15) . . ?
C40 C41 C42 118.6(16) . . ?
C41 C42 C37 119.4(19) . . ?
F13A P1 F13B 50.1(9) . . ?
F13A P1 F15A 83.9(11) . . ?
F13B P1 F15A 133.4(13) . . ?
F13A P1 F12 105.7(9) . . ?
F13B P1 F12 87.7(10) . . ?
F15A P1 F12 115.6(9) . . ?
F13A P1 F16A 93.7(10) . . ?
F13B P1 F16A 43.7(10) . . ?
F15A P1 F16A 173.4(9) . . ?
F12 P1 F16A 71.0(7) . . ?
F13A P1 F16B 136.5(15) . . ?
F13B P1 F16B 102.1(15) . . ?
F15A P1 F16B 108.7(17) . . ?
F12 P1 F16B 105.5(14) . . ?
F16A P1 F16B 69.0(13) . . ?
F13A P1 F11 83.7(7) . . ?
F13B P1 F11 91.8(9) . . ?
F15A P1 F11 73.7(8) . . ?
F12 P1 F11 167.0(6) . . ?
F16A P1 F11 99.9(9) . . ?
F16B P1 F11 62.0(14) . . ?
F13A P1 F14A 141.8(10) . . ?
F13B P1 F14A 164.4(12) . . ?
F15A P1 F14A 61.1(9) . . ?
F12 P1 F14A 79.0(7) . . ?
F16A P1 F14A 122.7(10) . . ?
F16B P1 F14A 73.9(14) . . ?
F11 P1 F14A 99.3(8) . . ?
F13A P1 F15B 60.5(11) . . ?
F13B P1 F15B 95.8(11) . . ?
F15A P1 F15B 60.5(8) . . ?
F12 P1 F15B 70.1(9) . . ?
F16A P1 F15B 123.5(11) . . ?
F16B P1 F15B 161.4(15) . . ?
F11 P1 F15B 122.9(11) . . ?
F14A P1 F15B 87.5(10) . . ?
F13A P1 F14B 157.2(12) . . ?
F13B P1 F14B 110.3(14) . . ?
F15A P1 F14B 112.4(11) . . ?
F12 P1 F14B 82.2(9) . . ?
F16A P1 F14B 68.2(10) . . ?
F16B P1 F14B 24.8(13) . . ?
F11 P1 F14B 85.8(9) . . ?
F14A P1 F14B 60.1(9) . . ?
F15B P1 F14B 141.1(13) . . ?
P1 F11 F16B 56.9(15) . . ?
P1 F12 F16A 56.3(6) . . ?
P1 F14A F15A 56.7(6) . . ?
P1 F15A F14A 62.3(10) . . ?
P1 F16A F12 52.7(6) . . ?
F16B F14B P1 57(4) . . ?
F14B F16B P1 98(4) . . ?
F14B F16B F11 153(5) . . ?
P1 F16B F11 61.2(16) . . ?
F24B P2 F25A 132.4(15) . . ?
F24B P2 F26A 41.6(13) . . ?
F25A P2 F26A 174.1(19) . . ?
F24B P2 F23B 176.9(19) . . ?
F25A P2 F23B 49.2(12) . . ?
F26A P2 F23B 137(2) . . ?
F24B P2 F26B 87.5(14) . . ?
F25A P2 F26B 140.0(16) . . ?
F26A P2 F26B 45.9(17) . . ?
F23B P2 F26B 91.1(16) . . ?
F24B P2 F21 86.8(10) . . ?
F25A P2 F21 92.4(8) . . ?
F26A P2 F21 87.0(10) . . ?
F23B P2 F21 95.8(15) . . ?
F26B P2 F21 87.2(13) . . ?
F24B P2 F24A 38.9(10) . . ?
F25A P2 F24A 94.4(17) . . ?
F26A P2 F24A 79.8(12) . . ?
F23B P2 F24A 141.9(18) . . ?
F26B P2 F24A 125.4(17) . . ?
F21 P2 F24A 96.7(8) . . ?
F24B P2 F22 94.2(10) . . ?
F25A P2 F22 89.9(8) . . ?
F26A P2 F22 91.1(11) . . ?
F23B P2 F22 83.1(15) . . ?
F26B P2 F22 88.9(14) . . ?
F21 P2 F22 175.9(9) . . ?
F24A P2 F22 86.5(7) . . ?
F24B P2 F23A 132.3(16) . . ?
F25A P2 F23A 95.0(13) . . ?
F26A P2 F23A 90.8(18) . . ?
F23B P2 F23A 46.5(13) . . ?
F26B P2 F23A 45.0(14) . . ?
F21 P2 F23A 86.9(9) . . ?
F24A P2 F23A 169.7(17) . . ?
F22 P2 F23A 89.5(9) . . ?
F24B P2 F25B 82.3(12) . . ?
F25A P2 F25B 50.7(12) . . ?
F26A P2 F25B 123.4(16) . . ?
F23B P2 F25B 99.6(17) . . ?
F26B P2 F25B 165.6(17) . . ?
F21 P2 F25B 82.2(13) . . ?
F24A P2 F25B 47.2(12) . . ?
F22 P2 F25B 101.9(13) . . ?
F23A P2 F25B 143.1(15) . . ?
N011 C011 C012 166(3) . . ?
O021 C021 C022 154(3) . . ?

loop_
_geom_bond_atom_site_label_1
_geom_bond_atom_site_label_2
_geom_bond_distance
_geom_bond_site_symmetry_2
_geom_bond_publ_flag
Ni1 N32 1.969(10) . y
Ni1 N8 2.005(12) . y
Ni1 N14 2.089(10) . y
Ni1 N38 2.099(10) . y
Ni1 N1 2.114(10) . y
Ni1 N27 2.137(9) . y
S1 C19 1.76(2) . y
S1 C20 2.01(2) . y
S2 C23 1.737(18) . y
S2 C24 1.84(2) . y
N1 C2 1.355(16) . ?
N1 C6 1.386(16) . ?
C2 C3 1.471(17) . ?
C3 C4 1.31(2) . ?
C4 C5 1.42(2) . ?
C5 C6 1.331(16) . ?
C6 C7 1.46(2) . ?
C7 C12 1.386(18) . ?
C7 N8 1.391(15) . ?
N8 C9 1.260(16) . ?
C9 C10 1.383(17) . ?
C9 C13 1.523(17) . ?
C10 C11 1.35(2) . ?
C11 C12 1.37(2) . ?
C13 N14 1.326(16) . ?
C13 C18 1.486(19) . ?
N14 C15 1.381(15) . ?
C15 C16 1.385(17) . ?
C16 C17 1.36(2) . ?
C16 C19 1.47(2) . ?
C17 C18 1.39(2) . ?
C20 C21 1.59(3) . ?
C21 C22 1.48(2) . ?
C22 C23 1.36(2) . ?
C24 C25 1.53(2) . ?
C25 C26 1.403(15) . ?
C25 C30 1.39(2) . ?
C26 N27 1.275(13) . ?
N27 C28 1.420(18) . ?
C28 C29 1.268(19) . ?
C28 C31 1.43(2) . ?
C29 C30 1.34(2) . ?
C31 N32 1.400(15) . ?
C31 C36 1.433(19) . ?
N32 C33 1.290(15) . ?
C33 C34 1.380(18) . ?
C33 C37 1.51(2) . ?
C34 C35 1.36(2) . ?
C35 C36 1.42(2) . ?
C37 N38 1.299(17) . ?
C37 C42 1.482(19) . ?
N38 C39 1.320(17) . ?
C39 C40 1.308(17) . ?
C40 C41 1.36(2) . ?
C41 C42 1.34(3) . ?
P1 F13A 1.514(13) . ?
P1 F13B 1.527(19) . ?
P1 F15A 1.513(15) . ?
P1 F12 1.536(11) . ?
P1 F16A 1.608(16) . ?
P1 F16B 1.50(4) . ?
P1 F11 1.574(10) . ?
P1 F14A 1.603(14) . ?
P1 F15B 1.76(2) . ?
P1 F14B 1.78(2) . ?
F11 F16B 1.59(4) . ?
F12 F16A 1.83(2) . ?
F14A F15A 1.59(2) . ?
F14B F16B 0.75(3) . ?
P2 F24B 1.461(18) . ?
P2 F25A 1.498(13) . ?
P2 F26A 1.54(2) . ?
P2 F23B 1.55(4) . ?
P2 F26B 1.58(3) . ?
P2 F21 1.577(11) . ?
P2 F24A 1.581(18) . ?
P2 F22 1.590(12) . ?
P2 F23A 1.615(18) . ?
P2 F25B 1.64(3) . ?
N011 C011 1.003(17) . ?
C011 C012 1.293(16) . ?
C021 O021 1.370(19) . ?
C021 C022 1.525(10) . ?
